data_7051486
loop_
_publ_author_name
'Hoong-Kun Fun'
'S.Shanmuga Sundara Raj'
'Ren-Gen Xiong'
'Jing-Lin Zuo'
'Xiao-Zeng You'

_publ_section_title
;
(S-(-)-Lactate)(isonicotinato)zinc(II): Structure and Second Harmonic
Generation Property if a Chiral Two-dimensional Metal-organic
coordination Polymer
;
_journal_name_full 'New Journal of Chemistry'
_journal_paper_doi 10.1039/a905955e
_journal_year 1999
_chemical_formula_sum 'C9 H9 N O5 Zn'
_chemical_formula_weight 276.54
_space_group_IT_number 19
_symmetry_cell_setting orthorhombic
_symmetry_space_group_name_Hall 'P 2ac 2ab'
_symmetry_space_group_name_H-M 'P 21 21 21'
_cell_angle_alpha 90.00
_cell_angle_beta 90.00
_cell_angle_gamma 90.00
_cell_formula_units_Z 4
_cell_length_a 6.3480(1)
_cell_length_b 9.5489(1)
_cell_length_c 18.2304(3)
_cell_measurement_temperature 293(2)
_cell_volume 1105.06(3)
_diffrn_ambient_temperature 293(2)
_exptl_crystal_density_diffrn 1.662
_cod_depositor_comments
;
The following automatic conversions were performed:
'_symmetry_cell_setting' value 'Orthorhombic' changed to 'orthorhombic'
according to '/home/saulius/struct/CIF-dictionaries/cif_core.dic'
dictionary named 'cif_core.dic' version 2.4.1 from 2010-06-29.

Automatic conversion script
Id: cif_fix_enum 1527 2010-12-29 10:47:43Z saulius 
;
_cod_database_code 7051486

loop_
_symmetry_equiv_pos_as_xyz
'x, y, z'
'-x+1/2, -y, z+1/2'
'-x, y+1/2, -z+1/2'
'x+1/2, -y+1/2, -z'

loop_
_atom_site_label
_atom_site_type_symbol
_atom_site_fract_x
_atom_site_fract_y
_atom_site_fract_z
_atom_site_U_iso_or_equiv
_atom_site_adp_type
_atom_site_occupancy
_atom_site_symmetry_multiplicity
_atom_site_calc_flag
_atom_site_refinement_flags
_atom_site_disorder_assembly
_atom_site_disorder_group
Zn1 Zn 1.54896(7) 0.24346(5) 0.43961(2) 0.0151(2) Uani 1 1 d . . .
O1 O 1.5814(13) 0.9683(6) 0.3265(3) 0.0728(19) Uani 1 1 d . . .
O2 O 1.5525(12) 1.0084(5) 0.4472(3) 0.0603(15) Uani 1 1 d . . .
O3 O 1.9177(8) 0.2449(6) 0.4454(2) 0.0516(12) Uani 1 1 d . . .
O4 O 1.6906(7) 0.2269(5) 0.3202(3) 0.0483(11) Uani 1 1 d . . .
H4A H 1.6040 0.2142 0.2796 0.058 Uiso 1 1 calc R . .
O5 O 2.2218(8) 0.2320(8) 0.3865(4) 0.0770(17) Uani 1 1 d . . .
N1 N 1.5361(12) 0.4831(6) 0.4273(3) 0.0508(15) Uani 1 1 d . . .
C2 C 1.5081(16) 0.5381(8) 0.3600(5) 0.059(2) Uani 1 1 d . . .
H2A H 1.4782 0.4783 0.3211 0.071 Uiso 1 1 calc R . .
C3 C 1.5225(15) 0.6825(7) 0.3464(4) 0.058(2) Uani 1 1 d . . .
H3A H 1.5138 0.7172 0.2988 0.070 Uiso 1 1 calc R . .
C4 C 1.5501(12) 0.7726(8) 0.4057(4) 0.0491(15) Uani 1 1 d . . .
C5 C 1.5647(13) 0.7185(8) 0.4743(4) 0.0514(16) Uani 1 1 d . . .
H5A H 1.5770 0.7776 0.5146 0.062 Uiso 1 1 calc R . .
C6 C 1.5613(13) 0.5736(8) 0.4839(4) 0.0513(17) Uani 1 1 d . . .
H6A H 1.5770 0.5376 0.5311 0.062 Uiso 1 1 calc R . .
C7 C 1.5639(13) 0.9295(7) 0.3916(4) 0.0463(15) Uani 1 1 d . . .
C8 C 2.0300(9) 0.2380(7) 0.3880(4) 0.0440(13) Uani 1 1 d . . .
C9 C 1.9119(11) 0.2369(9) 0.3126(4) 0.0534(16) Uani 1 1 d . . .
H9A H 1.9635 0.1590 0.2825 0.064 Uiso 1 1 calc R . .
C10 C 1.9637(19) 0.3820(15) 0.2728(6) 0.113(5) Uani 1 1 d . . .
H10C H 1.8941 0.3849 0.2261 0.170 Uiso 1 1 calc R . .
H10B H 2.1131 0.3901 0.2657 0.170 Uiso 1 1 calc R . .
H10A H 1.9150 0.4582 0.3027 0.170 Uiso 1 1 calc R . .

loop_
_atom_site_aniso_label
_atom_site_aniso_U_11
_atom_site_aniso_U_22
_atom_site_aniso_U_33
_atom_site_aniso_U_23
_atom_site_aniso_U_13
_atom_site_aniso_U_12
Zn1 0.0165(3) 0.0116(3) 0.0171(3) 0.0006(2) 0.00263(14) 0.0006(2)
O1 0.109(6) 0.050(3) 0.060(3) -0.002(3) 0.017(4) -0.010(3)
O2 0.084(4) 0.037(3) 0.060(3) -0.001(2) 0.005(4) -0.001(3)
O3 0.049(2) 0.062(3) 0.043(2) -0.002(3) -0.0027(17) -0.005(3)
O4 0.050(2) 0.050(3) 0.045(2) 0.000(2) -0.0090(19) -0.002(2)
O5 0.043(2) 0.097(5) 0.092(4) -0.006(4) -0.014(3) 0.002(3)
N1 0.060(4) 0.037(3) 0.056(3) 0.005(3) 0.009(3) 0.007(3)
C2 0.075(6) 0.046(4) 0.056(4) -0.001(3) -0.006(4) -0.006(4)
C3 0.085(6) 0.038(3) 0.051(4) -0.002(3) -0.013(4) 0.002(4)
C4 0.051(4) 0.040(3) 0.057(4) 0.002(3) 0.000(3) 0.003(4)
C5 0.062(4) 0.040(3) 0.052(4) 0.000(3) 0.001(3) -0.003(3)
C6 0.061(4) 0.043(4) 0.050(4) 0.002(3) -0.005(3) -0.003(3)
C7 0.050(4) 0.034(3) 0.054(4) 0.000(3) -0.001(3) -0.002(3)
C8 0.039(3) 0.040(3) 0.053(3) 0.000(3) -0.003(2) -0.005(3)
C9 0.049(3) 0.067(5) 0.044(3) -0.001(4) -0.003(3) 0.004(4)
C10 0.079(7) 0.172(13) 0.089(7) 0.071(8) -0.011(6) -0.050(9)

loop_
_geom_bond_atom_site_label_1
_geom_bond_atom_site_label_2
_geom_bond_distance
_geom_bond_site_symmetry_2
_geom_bond_publ_flag
Zn1 O2 2.249(5) 1_545 ?
Zn1 O3 2.259(4) 4_456 ?
Zn1 O5 2.294(5) 1_455 ?
Zn1 N1 2.301(6) . ?
Zn1 O3 2.343(5) . ?
Zn1 O4 2.361(5) . ?
O1 C7 1.249(9) . ?
O2 C7 1.265(9) . ?
O2 Zn1 2.249(5) 1_565 ?
O3 C8 1.268(8) . ?
O3 Zn1 2.259(4) 4_556 ?
O4 C9 1.415(8) . ?
O5 C8 1.220(8) . ?
O5 Zn1 2.294(5) 1_655 ?
N1 C2 1.348(10) . ?
N1 C6 1.355(10) . ?
C2 C3 1.403(10) . ?
C3 C4 1.394(10) . ?
C4 C5 1.355(12) . ?
C4 C7 1.522(10) . ?
C5 C6 1.396(11) . ?
C8 C9 1.566(9) . ?
C9 C10 1.599(13) . ?
